data_2232864
loop_
_publ_author_name
'Yu, Chun-Hua'

_publ_section_title
;
 4-Chloroanilinium perchlorate--18-crown-16 (1/1)
;
_journal_coeditor_code MW2036
_journal_issue 12
_journal_name_full 'Acta Crystallographica Section E'
_journal_page_first o3400
_journal_paper_doi 10.1107/S1600536811048859
_journal_volume 67
_journal_year 2011
_chemical_formula_moiety 'C6 H7 Cl N +, Cl O4 -, C12 H24 O6'
_chemical_formula_sum 'C18 H31 Cl2 N O10'
_chemical_formula_weight 492.34
_chemical_name_systematic
;
4-Chloroanilinium perchlorate--18-crown-16 (1/1)
;
_space_group_IT_number 62
_symmetry_cell_setting orthorhombic
_symmetry_space_group_name_Hall '-P 2ac 2n'
_symmetry_space_group_name_H-M 'P n m a'
_atom_sites_solution_hydrogens geom
_atom_sites_solution_primary direct
_atom_sites_solution_secondary difmap
_audit_creation_method SHELXL-97
_cell_angle_alpha 90.00
_cell_angle_beta 90.00
_cell_angle_gamma 90.00
_cell_formula_units_Z 4
_cell_length_a 15.726(3)
_cell_length_b 11.525(2)
_cell_length_c 12.896(3)
_cell_measurement_reflns_used 2820
_cell_measurement_temperature 293(2)
_cell_measurement_theta_max 27.48
_cell_measurement_theta_min 3.03
_cell_volume 2337.3(8)
_computing_cell_refinement 'CrystalClear (Rigaku, 2005)'
_computing_data_collection 'CrystalClear (Rigaku, 2005)'
_computing_data_reduction 'CrystalClear (Rigaku, 2005)'
_computing_molecular_graphics 'SHELXTL (Sheldrick, 2008)'
_computing_publication_material 'SHELXL97 (Sheldrick, 2008)'
_computing_structure_refinement 'SHELXL97 (Sheldrick, 2008)'
_computing_structure_solution 'SHELXS97 (Sheldrick, 2008)'
_diffrn_ambient_temperature 293(2)
_diffrn_measured_fraction_theta_full 0.999
_diffrn_measured_fraction_theta_max 0.999
_diffrn_measurement_device_type 'Rigaku SCXmini'
_diffrn_measurement_method '\w scans'
_diffrn_radiation_monochromator graphite
_diffrn_radiation_source 'fine-focus sealed tube'
_diffrn_radiation_type MoK\a
_diffrn_radiation_wavelength 0.71073
_diffrn_reflns_av_R_equivalents 0.0479
_diffrn_reflns_av_sigmaI/netI 0.0264
_diffrn_reflns_limit_h_max 20
_diffrn_reflns_limit_h_min -20
_diffrn_reflns_limit_k_max 14
_diffrn_reflns_limit_k_min -14
_diffrn_reflns_limit_l_max 16
_diffrn_reflns_limit_l_min -16
_diffrn_reflns_number 23203
_diffrn_reflns_theta_full 27.49
_diffrn_reflns_theta_max 27.49
_diffrn_reflns_theta_min 3.03
_exptl_absorpt_coefficient_mu 0.330
_exptl_absorpt_correction_T_max 0.912
_exptl_absorpt_correction_T_min 0.891
_exptl_absorpt_correction_type multi-scan
_exptl_absorpt_process_details '(CrystalClear; Rigaku, 2005)'
_exptl_crystal_colour colorless
_exptl_crystal_density_diffrn 1.399
_exptl_crystal_density_method 'not measured'
_exptl_crystal_description block
_exptl_crystal_F_000 1040
_exptl_crystal_size_max 0.35
_exptl_crystal_size_mid 0.32
_exptl_crystal_size_min 0.28
_refine_diff_density_max 0.247
_refine_diff_density_min -0.355
_refine_ls_extinction_coef 0.0159(11)
_refine_ls_extinction_expression Fc^*^=kFc[1+0.001xFc^2^\l^3^/sin(2\q)]^-1/4^
_refine_ls_extinction_method 'SHELXL97 (Sheldrick, 2008)'
_refine_ls_goodness_of_fit_ref 1.078
_refine_ls_hydrogen_treatment constr
_refine_ls_matrix_type full
_refine_ls_number_parameters 155
_refine_ls_number_reflns 2820
_refine_ls_number_restraints 0
_refine_ls_restrained_S_all 1.078
_refine_ls_R_factor_all 0.0594
_refine_ls_R_factor_gt 0.0454
_refine_ls_shift/su_max 0.001
_refine_ls_shift/su_mean 0.000
_refine_ls_structure_factor_coef Fsqd
_refine_ls_weighting_details 'calc w=1/[\s^2^(Fo^2^)+(0.0418P)^2^+0.9195P] where P=(Fo^2^+2Fc^2^)/3'
_refine_ls_weighting_scheme calc
_refine_ls_wR_factor_gt 0.1072
_refine_ls_wR_factor_ref 0.1138
_reflns_number_gt 2231
_reflns_number_total 2820
_reflns_threshold_expression I>2sigma(I)
_cod_data_source_file mw2036.cif
_cod_data_source_block I
_cod_database_code 2232864
_cod_database_fobs_code 2232864

loop_
_symmetry_equiv_pos_as_xyz
'x, y, z'
'-x+1/2, -y, z+1/2'
'x+1/2, -y+1/2, -z+1/2'
'-x, y+1/2, -z'
'-x, -y, -z'
'x-1/2, y, -z-1/2'
'-x-1/2, y-1/2, z-1/2'
'x, -y-1/2, z'

loop_
_atom_site_type_symbol
_atom_site_label
_atom_site_fract_x
_atom_site_fract_y
_atom_site_fract_z
_atom_site_U_iso_or_equiv
_atom_site_adp_type
_atom_site_calc_flag
_atom_site_refinement_flags
_atom_site_occupancy
_atom_site_symmetry_multiplicity
C C1 0.91237(18) 0.2500 0.5933(2) 0.0575(8) Uani d S 1 2
C C2 0.87729(13) 0.1459(2) 0.62262(16) 0.0587(5) Uani d . 1 1
H H2 0.9016 0.0763 0.6014 0.070 Uiso calc R 1 1
C C3 0.80513(12) 0.14605(17) 0.68421(15) 0.0500(5) Uani d . 1 1
H H3 0.7808 0.0764 0.7052 0.060 Uiso calc R 1 1
C C4 0.76968(15) 0.2500 0.71422(17) 0.0378(5) Uani d S 1 2
C C5 0.53619(13) 0.14754(16) 0.59540(14) 0.0496(5) Uani d . 1 1
H H5A 0.5865 0.1403 0.5524 0.059 Uiso calc R 1 1
H H5B 0.4868 0.1508 0.5504 0.059 Uiso calc R 1 1
C C6 0.52948(12) 0.04615(17) 0.66648(16) 0.0512(5) Uani d . 1 1
H H6A 0.4820 0.0570 0.7135 0.061 Uiso calc R 1 1
H H6B 0.5194 -0.0239 0.6266 0.061 Uiso calc R 1 1
C C7 0.59921(13) -0.04958(17) 0.80440(16) 0.0544(5) Uani d . 1 1
H H7A 0.5829 -0.1238 0.7751 0.065 Uiso calc R 1 1
H H7B 0.5557 -0.0262 0.8535 0.065 Uiso calc R 1 1
C C8 0.68241(13) -0.06071(17) 0.85833(16) 0.0545(5) Uani d . 1 1
H H8A 0.6801 -0.1240 0.9079 0.065 Uiso calc R 1 1
H H8B 0.7269 -0.0775 0.8084 0.065 Uiso calc R 1 1
C C9 0.77936(13) 0.0436(2) 0.96481(17) 0.0600(6) Uani d . 1 1
H H9A 0.8262 0.0451 0.9158 0.072 Uiso calc R 1 1
H H9B 0.7837 -0.0269 1.0056 0.072 Uiso calc R 1 1
C C10 0.78372(15) 0.1468(2) 1.03395(16) 0.0644(6) Uani d . 1 1
H H10A 0.7344 0.1485 1.0791 0.077 Uiso calc R 1 1
H H10B 0.8342 0.1423 1.0770 0.077 Uiso calc R 1 1
Cl Cl1 0.10405(4) 0.2500 0.20475(5) 0.0469(2) Uani d S 1 2
Cl Cl2 1.00340(6) 0.2500 0.51600(8) 0.0976(4) Uani d S 1 2
N N1 0.69437(12) 0.2500 0.78054(15) 0.0387(5) Uani d S 1 2
H H1A 0.6518 0.2853 0.7478 0.046 Uiso d PR 0.50 1
H H1B 0.7058 0.2875 0.8392 0.046 Uiso d PR 0.50 1
H H1C 0.6796 0.1772 0.7949 0.046 Uiso d PR 0.50 1
O O1 0.78626(12) 0.2500 0.97279(13) 0.0544(5) Uani d S 1 2
O O2 0.70060(8) 0.04546(12) 0.91065(11) 0.0527(4) Uani d . 1 1
O O3 0.60630(8) 0.03499(11) 0.72394(10) 0.0478(3) Uani d . 1 1
O O4 0.54115(12) 0.2500 0.65597(13) 0.0455(4) Uani d S 1 2
O O5 0.11758(11) 0.14801(15) 0.26549(15) 0.0858(6) Uani d . 1 1
O O6 0.01894(12) 0.2500 0.16435(17) 0.0607(6) Uani d S 1 2
O O7 0.16221(14) 0.2500 0.11884(19) 0.0741(6) Uani d S 1 2

loop_
_atom_site_aniso_label
_atom_site_aniso_U_11
_atom_site_aniso_U_22
_atom_site_aniso_U_33
_atom_site_aniso_U_12
_atom_site_aniso_U_13
_atom_site_aniso_U_23
C1 0.0407(14) 0.090(2) 0.0422(15) 0.000 -0.0008(12) 0.000
C2 0.0585(12) 0.0672(14) 0.0505(11) 0.0166(10) 0.0025(10) -0.0023(10)
C3 0.0553(11) 0.0468(11) 0.0479(10) 0.0032(9) 0.0018(9) 0.0011(8)
C4 0.0391(12) 0.0444(13) 0.0300(11) 0.000 -0.0071(10) 0.000
C5 0.0565(11) 0.0473(11) 0.0449(10) -0.0017(9) -0.0074(9) -0.0085(8)
C6 0.0509(11) 0.0433(11) 0.0593(12) -0.0099(8) -0.0062(9) -0.0063(9)
C7 0.0625(12) 0.0391(10) 0.0615(12) -0.0065(9) 0.0045(10) 0.0074(9)
C8 0.0642(12) 0.0384(10) 0.0608(12) 0.0091(9) 0.0062(10) 0.0101(9)
C9 0.0535(12) 0.0660(14) 0.0605(13) 0.0097(10) -0.0093(10) 0.0190(11)
C10 0.0638(13) 0.0852(17) 0.0443(11) 0.0034(12) -0.0125(10) 0.0145(11)
Cl1 0.0432(3) 0.0385(3) 0.0590(4) 0.000 -0.0009(3) 0.000
Cl2 0.0602(5) 0.1460(10) 0.0868(7) 0.000 0.0281(5) 0.000
N1 0.0406(11) 0.0353(10) 0.0402(11) 0.000 -0.0047(9) 0.000
O1 0.0623(12) 0.0639(13) 0.0371(10) 0.000 -0.0077(9) 0.000
O2 0.0505(8) 0.0460(8) 0.0615(8) 0.0089(6) -0.0078(6) 0.0064(6)
O3 0.0491(7) 0.0395(7) 0.0549(8) -0.0047(5) -0.0017(6) 0.0056(6)
O4 0.0579(11) 0.0386(10) 0.0402(9) 0.000 -0.0079(8) 0.000
O5 0.0794(11) 0.0744(12) 0.1034(13) 0.0009(9) -0.0148(10) 0.0373(10)
O6 0.0463(11) 0.0551(12) 0.0807(14) 0.000 -0.0060(10) 0.000
O7 0.0584(13) 0.0833(16) 0.0807(15) 0.000 0.0156(12) 0.000

loop_
_atom_type_symbol
_atom_type_description
_atom_type_scat_dispersion_real
_atom_type_scat_dispersion_imag
_atom_type_scat_source
C C 0.0033 0.0016 'International Tables Vol C Tables 4.2.6.8 and 6.1.1.4'
H H 0.0000 0.0000 'International Tables Vol C Tables 4.2.6.8 and 6.1.1.4'
Cl Cl 0.1484 0.1585 'International Tables Vol C Tables 4.2.6.8 and 6.1.1.4'
N N 0.0061 0.0033 'International Tables Vol C Tables 4.2.6.8 and 6.1.1.4'
O O 0.0106 0.0060 'International Tables Vol C Tables 4.2.6.8 and 6.1.1.4'

loop_
_geom_angle_atom_site_label_1
_geom_angle_atom_site_label_2
_geom_angle_atom_site_label_3
_geom_angle_site_symmetry_1
_geom_angle_site_symmetry_3
_geom_angle
C2 C1 C2 . 8_565 121.7(3)
C2 C1 Cl2 . . 119.15(13)
C2 C1 Cl2 8_565 . 119.15(13)
C1 C2 C3 . . 119.1(2)
C1 C2 H2 . . 120.5
C3 C2 H2 . . 120.5
C4 C3 C2 . . 119.59(19)
C4 C3 H3 . . 120.2
C2 C3 H3 . . 120.2
C3 C4 C3 8_565 . 120.9(2)
C3 C4 N1 8_565 . 119.52(12)
C3 C4 N1 . . 119.52(12)
O4 C5 C6 . . 108.56(15)
O4 C5 H5A . . 110.0
C6 C5 H5A . . 110.0
O4 C5 H5B . . 110.0
C6 C5 H5B . . 110.0
H5A C5 H5B . . 108.4
O3 C6 C5 . . 109.35(15)
O3 C6 H6A . . 109.8
C5 C6 H6A . . 109.8
O3 C6 H6B . . 109.8
C5 C6 H6B . . 109.8
H6A C6 H6B . . 108.3
O3 C7 C8 . . 109.26(15)
O3 C7 H7A . . 109.8
C8 C7 H7A . . 109.8
O3 C7 H7B . . 109.8
C8 C7 H7B . . 109.8
H7A C7 H7B . . 108.3
O2 C8 C7 . . 108.89(15)
O2 C8 H8A . . 109.9
C7 C8 H8A . . 109.9
O2 C8 H8B . . 109.9
C7 C8 H8B . . 109.9
H8A C8 H8B . . 108.3
O2 C9 C10 . . 108.79(17)
O2 C9 H9A . . 109.9
C10 C9 H9A . . 109.9
O2 C9 H9B . . 109.9
C10 C9 H9B . . 109.9
H9A C9 H9B . . 108.3
O1 C10 C9 . . 109.65(16)
O1 C10 H10A . . 109.7
C9 C10 H10A . . 109.7
O1 C10 H10B . . 109.7
C9 C10 H10B . . 109.7
H10A C10 H10B . . 108.2
O5 Cl1 O5 . 8_565 110.74(17)
O5 Cl1 O6 . . 109.74(9)
O5 Cl1 O6 8_565 . 109.74(9)
O5 Cl1 O7 . . 109.15(10)
O5 Cl1 O7 8_565 . 109.15(10)
O6 Cl1 O7 . . 108.27(14)
C4 N1 H1A . . 109.4
C4 N1 H1B . . 109.5
H1A N1 H1B . . 109.5
C4 N1 H1C . . 109.5
H1A N1 H1C . . 109.5
H1B N1 H1C . . 109.5
C10 O1 C10 . 8_565 112.8(2)
C9 O2 C8 . . 113.21(15)
C6 O3 C7 . . 111.95(14)
C5 O4 C5 . 8_565 112.76(19)

loop_
_geom_bond_atom_site_label_1
_geom_bond_atom_site_label_2
_geom_bond_site_symmetry_2
_geom_bond_distance
C1 C2 . 1.374(3)
C1 C2 8_565 1.374(3)
C1 Cl2 . 1.744(3)
C2 C3 . 1.385(3)
C2 H2 . 0.9300
C3 C4 . 1.377(2)
C3 H3 . 0.9300
C4 C3 8_565 1.377(2)
C4 N1 . 1.461(3)
C5 O4 . 1.418(2)
C5 C6 . 1.489(3)
C5 H5A . 0.9700
C5 H5B . 0.9700
C6 O3 . 1.423(2)
C6 H6A . 0.9700
C6 H6B . 0.9700
C7 O3 . 1.428(2)
C7 C8 . 1.487(3)
C7 H7A . 0.9700
C7 H7B . 0.9700
C8 O2 . 1.426(2)
C8 H8A . 0.9700
C8 H8B . 0.9700
C9 O2 . 1.422(2)
C9 C10 . 1.489(3)
C9 H9A . 0.9700
C9 H9B . 0.9700
C10 O1 . 1.427(2)
C10 H10A . 0.9700
C10 H10B . 0.9700
Cl1 O5 . 1.4284(16)
Cl1 O5 8_565 1.4284(16)
Cl1 O6 . 1.436(2)
Cl1 O7 . 1.437(2)
N1 H1A . 0.8896
N1 H1B . 0.8899
N1 H1C . 0.8901
O1 C10 8_565 1.427(2)
O4 C5 8_565 1.418(2)

loop_
_geom_hbond_atom_site_label_D
_geom_hbond_atom_site_label_H
_geom_hbond_atom_site_label_A
_geom_hbond_site_symmetry_A
_geom_hbond_distance_DH
_geom_hbond_distance_HA
_geom_hbond_distance_DA
_geom_hbond_angle_DHA
N1 H1A O4 . 0.89 2.14 2.896(3) 141.8
N1 H1A O3 8_565 0.89 2.21 2.9311(17) 137.5
N1 H1B O2 8_565 0.89 2.14 2.8952(18) 142.8
N1 H1B O1 . 0.89 2.18 2.870(3) 133.9
N1 H1C O2 . 0.89 2.15 2.8952(18) 140.2
N1 H1C O3 . 0.89 2.20 2.9311(17) 138.7

loop_
_geom_torsion_atom_site_label_1
_geom_torsion_atom_site_label_2
_geom_torsion_atom_site_label_3
_geom_torsion_atom_site_label_4
_geom_torsion_site_symmetry_1
_geom_torsion_site_symmetry_4
_geom_torsion
C2 C1 C2 C3 8_565 . -0.6(4)
Cl2 C1 C2 C3 . . 179.84(17)
C1 C2 C3 C4 . . 0.4(3)
C2 C3 C4 C3 . 8_565 -0.3(4)
C2 C3 C4 N1 . . -179.03(18)
O4 C5 C6 O3 . . -66.0(2)
O3 C7 C8 O2 . . 65.9(2)
O2 C9 C10 O1 . . -65.6(2)
C9 C10 O1 C10 . 8_565 175.35(13)
C10 C9 O2 C8 . . -168.13(16)
C7 C8 O2 C9 . . -179.95(16)
C5 C6 O3 C7 . . 171.17(16)
C8 C7 O3 C6 . . 177.55(16)
C6 C5 O4 C5 . 8_565 -172.01(12)
